data_7202579
loop_
_publ_author_name
'Klein, Wilhelm'
'Kremer, Reinhard K.'
'Jansen, Martin'

_publ_section_title
;
 Hg2Ru2O7, a new pyrochlore showing a metal?insulator transition
;
_journal_issue 14
_journal_name_full 'Journal of Materials Chemistry'
_journal_page_first 1356
_journal_paper_doi 10.1039/b615653c
_journal_volume 17
_journal_year 2007
_chemical_formula_sum 'Hg2 O7 Ru2'
_chemical_formula_weight 715.32
_chemical_name_common 'Dimercury(ii) Heptaoxodiruthenate(V)'
_chemical_name_systematic
;
Dimercury(II) Heptaoxodiruthenate(V)
;
_space_group_IT_number 227
_symmetry_cell_setting cubic
_symmetry_Int_Tables_number 227
_symmetry_space_group_name_Hall '-F 4vw 2vw 3'
_symmetry_space_group_name_H-M 'F d -3 m :2'
_atom_sites_solution_primary direct
_atom_sites_solution_secondary difmap
_audit_creation_method SHELXL-97
_cell_angle_alpha 90.00
_cell_angle_beta 90.00
_cell_angle_gamma 90.00
_cell_formula_units_Z 8
_cell_length_a 10.20109(9)
_cell_length_b 10.20109(9)
_cell_length_c 10.20109(9)
_cell_measurement_temperature 293(2)
_cell_volume 1061.548(16)
_computing_cell_refinement 'STOE X-AREA'
_computing_data_collection 'STOE X-AREA'
_computing_data_reduction 'STOE X-RED'
_computing_molecular_graphics 'Diamond 2.1e'
_computing_structure_refinement 'SHELXL-97 (Sheldrick, 1997)'
_computing_structure_solution 'SHELXS-97 (Sheldrick, 1990)'
_diffrn_ambient_temperature 293(2)
_diffrn_detector 'image plate (34 cm diameter)'
_diffrn_detector_area_resol_mean 6.67
_diffrn_detector_type STOE
_diffrn_measured_fraction_theta_full 1.000
_diffrn_measured_fraction_theta_max 1.000
_diffrn_measurement_device '2-circle goniometer'
_diffrn_measurement_device_type 'STOE IPDS 2'
_diffrn_measurement_method 'rotation method'
_diffrn_radiation_monochromator 'plane graphite'
_diffrn_radiation_source 'fine-focus sealed tube'
_diffrn_radiation_type MoK\a
_diffrn_radiation_wavelength 0.71073
_diffrn_reflns_av_R_equivalents 0.0609
_diffrn_reflns_av_sigmaI/netI 0.0308
_diffrn_reflns_limit_h_max 12
_diffrn_reflns_limit_h_min -12
_diffrn_reflns_limit_k_max 12
_diffrn_reflns_limit_k_min -12
_diffrn_reflns_limit_l_max 12
_diffrn_reflns_limit_l_min 0
_diffrn_reflns_number 961
_diffrn_reflns_theta_full 25.70
_diffrn_reflns_theta_max 25.70
_diffrn_reflns_theta_min 3.46
_diffrn_standards_decay_% 0
_diffrn_standards_number 0
_exptl_absorpt_coefficient_mu 63.234
_exptl_absorpt_correction_T_max 0.0772
_exptl_absorpt_correction_T_min 0.0229
_exptl_absorpt_correction_type integration
_exptl_absorpt_process_details
;
absorption correction with STOE X-SHAPE 2.03.
;
_exptl_crystal_colour black
_exptl_crystal_density_diffrn 8.952
_exptl_crystal_density_method 'not measured'
_exptl_crystal_description octahedron
_exptl_crystal_F_000 2432
_exptl_crystal_size_max 0.1
_exptl_crystal_size_mid 0.1
_exptl_crystal_size_min 0.1
_refine_diff_density_max 0.639
_refine_diff_density_min -0.965
_refine_diff_density_rms 0.271
_refine_ls_extinction_coef 0.00053(7)
_refine_ls_extinction_expression Fc^*^=kFc[1+0.001xFc^2^\l^3^/sin(2\q)]^-1/4^
_refine_ls_extinction_method SHELXL
_refine_ls_goodness_of_fit_ref 1.429
_refine_ls_matrix_type full
_refine_ls_number_parameters 11
_refine_ls_number_reflns 69
_refine_ls_number_restraints 0
_refine_ls_restrained_S_all 1.429
_refine_ls_R_factor_all 0.0283
_refine_ls_R_factor_gt 0.0213
_refine_ls_shift/su_max 0.000
_refine_ls_shift/su_mean 0.000
_refine_ls_structure_factor_coef Fsqd
_refine_ls_weighting_details 'calc w=1/[\s^2^(Fo^2^)+(0.0195P)^2^+1.4429P] where P=(Fo^2^+2Fc^2^)/3'
_refine_ls_weighting_scheme calc
_refine_ls_wR_factor_gt 0.0483
_refine_ls_wR_factor_ref 0.0506
_reflns_number_gt 58
_reflns_number_total 69
_reflns_threshold_expression >2sigma(I)
_cod_data_source_file b615653c.txt
_cod_data_source_block hg2ru2o7
_cod_original_sg_symbol_H-M Fd-3m
_cod_database_code 7202579

loop_
_symmetry_equiv_pos_as_xyz
'x, y, z'
'x, -y+1/4, -z+1/4'
'-x+1/4, y, -z+1/4'
'-x+1/4, -y+1/4, z'
'y, z, x'
'-y+1/4, -z+1/4, x'
'y, -z+1/4, -x+1/4'
'-y+1/4, z, -x+1/4'
'z, x, y'
'-z+1/4, x, -y+1/4'
'-z+1/4, -x+1/4, y'
'z, -x+1/4, -y+1/4'
'x, z, y'
'x, -z+1/4, -y+1/4'
'-x+1/4, -z+1/4, y'
'-x+1/4, z, -y+1/4'
'y, x, z'
'-y+1/4, x, -z+1/4'
'y, -x+1/4, -z+1/4'
'-y+1/4, -x+1/4, z'
'z, y, x'
'-z+1/4, -y+1/4, x'
'-z+1/4, y, -x+1/4'
'z, -y+1/4, -x+1/4'
'x, y+1/2, z+1/2'
'x, -y+3/4, -z+3/4'
'-x+1/4, y+1/2, -z+3/4'
'-x+1/4, -y+3/4, z+1/2'
'y, z+1/2, x+1/2'
'-y+1/4, -z+3/4, x+1/2'
'y, -z+3/4, -x+3/4'
'-y+1/4, z+1/2, -x+3/4'
'z, x+1/2, y+1/2'
'-z+1/4, x+1/2, -y+3/4'
'-z+1/4, -x+3/4, y+1/2'
'z, -x+3/4, -y+3/4'
'x, z+1/2, y+1/2'
'x, -z+3/4, -y+3/4'
'-x+1/4, -z+3/4, y+1/2'
'-x+1/4, z+1/2, -y+3/4'
'y, x+1/2, z+1/2'
'-y+1/4, x+1/2, -z+3/4'
'y, -x+3/4, -z+3/4'
'-y+1/4, -x+3/4, z+1/2'
'z, y+1/2, x+1/2'
'-z+1/4, -y+3/4, x+1/2'
'-z+1/4, y+1/2, -x+3/4'
'z, -y+3/4, -x+3/4'
'x+1/2, y, z+1/2'
'x+1/2, -y+1/4, -z+3/4'
'-x+3/4, y, -z+3/4'
'-x+3/4, -y+1/4, z+1/2'
'y+1/2, z, x+1/2'
'-y+3/4, -z+1/4, x+1/2'
'y+1/2, -z+1/4, -x+3/4'
'-y+3/4, z, -x+3/4'
'z+1/2, x, y+1/2'
'-z+3/4, x, -y+3/4'
'-z+3/4, -x+1/4, y+1/2'
'z+1/2, -x+1/4, -y+3/4'
'x+1/2, z, y+1/2'
'x+1/2, -z+1/4, -y+3/4'
'-x+3/4, -z+1/4, y+1/2'
'-x+3/4, z, -y+3/4'
'y+1/2, x, z+1/2'
'-y+3/4, x, -z+3/4'
'y+1/2, -x+1/4, -z+3/4'
'-y+3/4, -x+1/4, z+1/2'
'z+1/2, y, x+1/2'
'-z+3/4, -y+1/4, x+1/2'
'-z+3/4, y, -x+3/4'
'z+1/2, -y+1/4, -x+3/4'
'x+1/2, y+1/2, z'
'x+1/2, -y+3/4, -z+1/4'
'-x+3/4, y+1/2, -z+1/4'
'-x+3/4, -y+3/4, z'
'y+1/2, z+1/2, x'
'-y+3/4, -z+3/4, x'
'y+1/2, -z+3/4, -x+1/4'
'-y+3/4, z+1/2, -x+1/4'
'z+1/2, x+1/2, y'
'-z+3/4, x+1/2, -y+1/4'
'-z+3/4, -x+3/4, y'
'z+1/2, -x+3/4, -y+1/4'
'x+1/2, z+1/2, y'
'x+1/2, -z+3/4, -y+1/4'
'-x+3/4, -z+3/4, y'
'-x+3/4, z+1/2, -y+1/4'
'y+1/2, x+1/2, z'
'-y+3/4, x+1/2, -z+1/4'
'y+1/2, -x+3/4, -z+1/4'
'-y+3/4, -x+3/4, z'
'z+1/2, y+1/2, x'
'-z+3/4, -y+3/4, x'
'-z+3/4, y+1/2, -x+1/4'
'z+1/2, -y+3/4, -x+1/4'
'-x, -y, -z'
'-x, y-1/4, z-1/4'
'x-1/4, -y, z-1/4'
'x-1/4, y-1/4, -z'
'-y, -z, -x'
'y-1/4, z-1/4, -x'
'-y, z-1/4, x-1/4'
'y-1/4, -z, x-1/4'
'-z, -x, -y'
'z-1/4, -x, y-1/4'
'z-1/4, x-1/4, -y'
'-z, x-1/4, y-1/4'
'-x, -z, -y'
'-x, z-1/4, y-1/4'
'x-1/4, z-1/4, -y'
'x-1/4, -z, y-1/4'
'-y, -x, -z'
'y-1/4, -x, z-1/4'
'-y, x-1/4, z-1/4'
'y-1/4, x-1/4, -z'
'-z, -y, -x'
'z-1/4, y-1/4, -x'
'z-1/4, -y, x-1/4'
'-z, y-1/4, x-1/4'
'-x, -y+1/2, -z+1/2'
'-x, y+1/4, z+1/4'
'x-1/4, -y+1/2, z+1/4'
'x-1/4, y+1/4, -z+1/2'
'-y, -z+1/2, -x+1/2'
'y-1/4, z+1/4, -x+1/2'
'-y, z+1/4, x+1/4'
'y-1/4, -z+1/2, x+1/4'
'-z, -x+1/2, -y+1/2'
'z-1/4, -x+1/2, y+1/4'
'z-1/4, x+1/4, -y+1/2'
'-z, x+1/4, y+1/4'
'-x, -z+1/2, -y+1/2'
'-x, z+1/4, y+1/4'
'x-1/4, z+1/4, -y+1/2'
'x-1/4, -z+1/2, y+1/4'
'-y, -x+1/2, -z+1/2'
'y-1/4, -x+1/2, z+1/4'
'-y, x+1/4, z+1/4'
'y-1/4, x+1/4, -z+1/2'
'-z, -y+1/2, -x+1/2'
'z-1/4, y+1/4, -x+1/2'
'z-1/4, -y+1/2, x+1/4'
'-z, y+1/4, x+1/4'
'-x+1/2, -y, -z+1/2'
'-x+1/2, y-1/4, z+1/4'
'x+1/4, -y, z+1/4'
'x+1/4, y-1/4, -z+1/2'
'-y+1/2, -z, -x+1/2'
'y+1/4, z-1/4, -x+1/2'
'-y+1/2, z-1/4, x+1/4'
'y+1/4, -z, x+1/4'
'-z+1/2, -x, -y+1/2'
'z+1/4, -x, y+1/4'
'z+1/4, x-1/4, -y+1/2'
'-z+1/2, x-1/4, y+1/4'
'-x+1/2, -z, -y+1/2'
'-x+1/2, z-1/4, y+1/4'
'x+1/4, z-1/4, -y+1/2'
'x+1/4, -z, y+1/4'
'-y+1/2, -x, -z+1/2'
'y+1/4, -x, z+1/4'
'-y+1/2, x-1/4, z+1/4'
'y+1/4, x-1/4, -z+1/2'
'-z+1/2, -y, -x+1/2'
'z+1/4, y-1/4, -x+1/2'
'z+1/4, -y, x+1/4'
'-z+1/2, y-1/4, x+1/4'
'-x+1/2, -y+1/2, -z'
'-x+1/2, y+1/4, z-1/4'
'x+1/4, -y+1/2, z-1/4'
'x+1/4, y+1/4, -z'
'-y+1/2, -z+1/2, -x'
'y+1/4, z+1/4, -x'
'-y+1/2, z+1/4, x-1/4'
'y+1/4, -z+1/2, x-1/4'
'-z+1/2, -x+1/2, -y'
'z+1/4, -x+1/2, y-1/4'
'z+1/4, x+1/4, -y'
'-z+1/2, x+1/4, y-1/4'
'-x+1/2, -z+1/2, -y'
'-x+1/2, z+1/4, y-1/4'
'x+1/4, z+1/4, -y'
'x+1/4, -z+1/2, y-1/4'
'-y+1/2, -x+1/2, -z'
'y+1/4, -x+1/2, z-1/4'
'-y+1/2, x+1/4, z-1/4'
'y+1/4, x+1/4, -z'
'-z+1/2, -y+1/2, -x'
'z+1/4, y+1/4, -x'
'z+1/4, -y+1/2, x-1/4'
'-z+1/2, y+1/4, x-1/4'

loop_
_atom_site_label
_atom_site_type_symbol
_atom_site_fract_x
_atom_site_fract_y
_atom_site_fract_z
_atom_site_U_iso_or_equiv
_atom_site_adp_type
_atom_site_occupancy
_atom_site_symmetry_multiplicity
_atom_site_calc_flag
_atom_site_refinement_flags
_atom_site_disorder_assembly
_atom_site_disorder_group
Hg Hg 0.5000 0.5000 0.5000 0.0143(5) Uani 1 12 d S . .
Ru Ru 0.0000 0.0000 0.0000 0.0092(7) Uani 1 12 d S . .
O1 O 0.3170(7) 0.1250 0.1250 0.0136(15) Uani 1 4 d S . .
O2 O 0.3750 0.3750 0.3750 0.015(4) Uani 1 24 d S . .

loop_
_atom_site_aniso_label
_atom_site_aniso_U_11
_atom_site_aniso_U_22
_atom_site_aniso_U_33
_atom_site_aniso_U_23
_atom_site_aniso_U_13
_atom_site_aniso_U_12
Hg 0.0143(5) 0.0143(5) 0.0143(5) -0.00050(19) -0.00050(19) -0.00050(19)
Ru 0.0092(7) 0.0092(7) 0.0092(7) -0.0004(4) -0.0004(4) -0.0004(4)
O1 0.016(4) 0.012(2) 0.012(2) 0.002(3) 0.000 0.000
O2 0.015(4) 0.015(4) 0.015(4) 0.000 0.000 0.000

loop_
_atom_type_symbol
_atom_type_description
_atom_type_scat_dispersion_real
_atom_type_scat_dispersion_imag
_atom_type_scat_source
Hg Hg -2.3894 9.2266 'International Tables Vol C Tables 4.2.6.8 and 6.1.1.4'
Ru Ru -1.2594 0.8363 'International Tables Vol C Tables 4.2.6.8 and 6.1.1.4'
O O 0.0106 0.0060 'International Tables Vol C Tables 4.2.6.8 and 6.1.1.4'

loop_
_geom_angle_atom_site_label_1
_geom_angle_atom_site_label_2
_geom_angle_atom_site_label_3
_geom_angle
_geom_angle_site_symmetry_1
_geom_angle_site_symmetry_3
_geom_angle_publ_flag
O2 Hg O2 180.0 97_666 . ?
O2 Hg O1 81.26(11) 97_666 25 ?
O2 Hg O1 98.74(11) . 25 ?
O2 Hg O1 81.26(11) 97_666 57 ?
O2 Hg O1 98.74(11) . 57 ?
O1 Hg O1 117.73(6) 25 57 ?
O2 Hg O1 81.26(11) 97_666 77 ?
O2 Hg O1 98.74(11) . 77 ?
O1 Hg O1 117.73(6) 25 77 ?
O1 Hg O1 117.73(6) 57 77 ?
O2 Hg O1 98.74(11) 97_666 121_655 ?
O2 Hg O1 81.26(11) . 121_655 ?
O1 Hg O1 180.0 25 121_655 ?
O1 Hg O1 62.27(6) 57 121_655 ?
O1 Hg O1 62.27(6) 77 121_655 ?
O2 Hg O1 98.74(11) 97_666 173_556 ?
O2 Hg O1 81.26(11) . 173_556 ?
O1 Hg O1 62.27(6) 25 173_556 ?
O1 Hg O1 62.27(6) 57 173_556 ?
O1 Hg O1 180.0 77 173_556 ?
O1 Hg O1 117.73(6) 121_655 173_556 ?
O2 Hg O1 98.74(11) 97_666 153_565 ?
O2 Hg O1 81.26(11) . 153_565 ?
O1 Hg O1 62.27(6) 25 153_565 ?
O1 Hg O1 180.0 57 153_565 ?
O1 Hg O1 62.27(6) 77 153_565 ?
O1 Hg O1 117.73(6) 121_655 153_565 ?
O1 Hg O1 117.73(6) 173_556 153_565 ?
O1 Ru O1 91.8(3) 11 3 ?
O1 Ru O1 91.8(3) 11 7 ?
O1 Ru O1 91.8(3) 3 7 ?
O1 Ru O1 180.0 11 107 ?
O1 Ru O1 88.2(3) 3 107 ?
O1 Ru O1 88.2(3) 7 107 ?
O1 Ru O1 88.2(3) 11 103 ?
O1 Ru O1 88.2(3) 3 103 ?
O1 Ru O1 180.0 7 103 ?
O1 Ru O1 91.8(3) 107 103 ?
O1 Ru O1 88.2(3) 11 99 ?
O1 Ru O1 180.0 3 99 ?
O1 Ru O1 88.2(3) 7 99 ?
O1 Ru O1 91.8(3) 107 99 ?
O1 Ru O1 91.8(3) 103 99 ?
Ru O1 Ru 138.5(4) 4 3 ?
Ru O1 Hg 104.76(11) 4 26 ?
Ru O1 Hg 104.76(11) 3 26 ?
Ru O1 Hg 104.76(11) 4 25_544 ?
Ru O1 Hg 104.76(11) 3 25_544 ?
Hg O1 Hg 88.0(2) 26 25_544 ?
Hg O2 Hg 109.5 . 76 ?
Hg O2 Hg 109.5 . 26 ?
Hg O2 Hg 109.5 76 26 ?
Hg O2 Hg 109.5 . 51 ?
Hg O2 Hg 109.5 76 51 ?
Hg O2 Hg 109.5 26 51 ?

loop_
_geom_bond_atom_site_label_1
_geom_bond_atom_site_label_2
_geom_bond_distance
_geom_bond_site_symmetry_2
_geom_bond_publ_flag
Hg O2 2.2086 97_666 ?
Hg O2 2.2086 . ?
Hg O1 2.596(5) 25 ?
Hg O1 2.596(5) 57 ?
Hg O1 2.596(5) 77 ?
Hg O1 2.596(5) 121_655 ?
Hg O1 2.596(5) 173_556 ?
Hg O1 2.596(5) 153_565 ?
Ru O1 1.928(3) 11 ?
Ru O1 1.928(3) 3 ?
Ru O1 1.928(3) 7 ?
Ru O1 1.928(3) 107 ?
Ru O1 1.928(3) 103 ?
Ru O1 1.928(3) 99 ?
O1 Ru 1.928(3) 4 ?
O1 Ru 1.928(3) 3 ?
O1 Hg 2.596(5) 26 ?
O1 Hg 2.596(5) 25_544 ?
O2 Hg 2.2086 76 ?
O2 Hg 2.2086 26 ?
O2 Hg 2.2086 51 ?
